data_7208685
loop_
_publ_author_name
'Nowicka, Beata'
'Stadnicka, Katarzyna'
'Nitek, Wojciech'
'Rams, Micha\/l'
'Sieklucka, Barbara'

_publ_section_title
;
 Geometrical isomerism in pentadecanuclear high-spin Ni9W6 clusters with
 symmetrical bidentate ligands detected
;
_journal_issue 20
_journal_name_full CrystEngComm
_journal_page_first 6559
_journal_paper_doi 10.1039/c2ce25537e
_journal_volume 14
_journal_year 2012
_chemical_formula_sum 'C160 H140 N66 Ni9 O24 W6'
_chemical_formula_weight 5002.64
_chemical_name_common (Ni(Ni(4,4'dmbpy)(H2O))8(W(CN)8)6)*18H2O
_chemical_name_systematic
;
{Ni[Ni(4,4'dmbpy)(H2O)]8[W(CN)8]6}*18H2O
;
_space_group_IT_number 2
_symmetry_cell_setting triclinic
_symmetry_space_group_name_Hall '-P 1'
_symmetry_space_group_name_H-M 'P -1'
_atom_sites_solution_hydrogens geom
_atom_sites_solution_primary direct
_atom_sites_solution_secondary difmap
_audit_creation_method SHELXL-97
_cell_angle_alpha 93.1280(10)
_cell_angle_beta 112.1450(10)
_cell_angle_gamma 115.2360(10)
_cell_formula_units_Z 1
_cell_length_a 18.9503(2)
_cell_length_b 19.5178(2)
_cell_length_c 20.1197(2)
_cell_measurement_temperature 100(2)
_cell_volume 6025.51(14)
_computing_cell_refinement 'HKL Scalepack (Otwinowski & Minor, 1997)'
_computing_data_collection 'Collect (Nonius BV, 1997-2000)'
_computing_data_reduction 'HKL DENZO and Scalepack (Otwinowski & Minor, 1997)'
_computing_molecular_graphics 'Ortep3 (Farrugia, 1997)'
_computing_publication_material 'SHELXL-97 (Sheldrick, 2008)'
_computing_structure_refinement 'SHELXL-97 (Sheldrick, 2008)'
_computing_structure_solution 'SIR-92 (ALTOMARE et al., 1994)'
_diffrn_ambient_temperature 100(2)
_diffrn_detector_area_resol_mean 9
_diffrn_measured_fraction_theta_full 0.984
_diffrn_measured_fraction_theta_max 0.984
_diffrn_measurement_device_type KappaCCD
_diffrn_measurement_method '\f and \o scans to fill Ewald sphere'
_diffrn_radiation_monochromator graphite
_diffrn_radiation_source 'fine-focus sealed tube'
_diffrn_radiation_type MoK\a
_diffrn_radiation_wavelength 0.71073
_diffrn_reflns_av_R_equivalents 0.0276
_diffrn_reflns_av_sigmaI/netI 0.0438
_diffrn_reflns_limit_h_max 24
_diffrn_reflns_limit_h_min -23
_diffrn_reflns_limit_k_max 25
_diffrn_reflns_limit_k_min -25
_diffrn_reflns_limit_l_max 25
_diffrn_reflns_limit_l_min -25
_diffrn_reflns_number 44302
_diffrn_reflns_theta_full 27.11
_diffrn_reflns_theta_max 27.11
_diffrn_reflns_theta_min 2.05
_exptl_absorpt_coefficient_mu 3.597
_exptl_absorpt_correction_T_max 0.6721
_exptl_absorpt_correction_T_min 0.4117
_exptl_absorpt_correction_type multi-scan
_exptl_absorpt_process_details '(DENZO-SMN; Otwinowski & Minor, 1997)'
_exptl_crystal_colour orange
_exptl_crystal_density_diffrn 1.379
_exptl_crystal_density_method 'not measured'
_exptl_crystal_description block
_exptl_crystal_F_000 2450
_exptl_crystal_size_max 0.30
_exptl_crystal_size_mid 0.25
_exptl_crystal_size_min 0.12
_refine_diff_density_max 2.657
_refine_diff_density_min -1.468
_refine_diff_density_rms 0.200
_refine_ls_extinction_method none
_refine_ls_goodness_of_fit_ref 1.071
_refine_ls_hydrogen_treatment constr
_refine_ls_matrix_type full
_refine_ls_number_parameters 1231
_refine_ls_number_reflns 26189
_refine_ls_number_restraints 4
_refine_ls_restrained_S_all 1.071
_refine_ls_R_factor_all 0.0696
_refine_ls_R_factor_gt 0.0537
_refine_ls_shift/su_max 0.002
_refine_ls_shift/su_mean 0.000
_refine_ls_structure_factor_coef Fsqd
_refine_ls_weighting_details 'calc w=1/[\s^2^(Fo^2^)+(0.0802P)^2^+42.4471P] where P=(Fo^2^+2Fc^2^)/3'
_refine_ls_weighting_scheme calc
_refine_ls_wR_factor_gt 0.1443
_refine_ls_wR_factor_ref 0.1594
_reflns_number_gt 21458
_reflns_number_total 26189
_reflns_threshold_expression >2\s(I)
_cod_data_source_file c2ce25537e.txt
_cod_data_source_block 2b
_cod_depositor_comments
;
The following automatic conversions were performed:

'_symmetry_cell_setting' value 'Triclinic' changed to 'triclinic'
according to /home/saulius/struct/CIF-dictionaries/cif_core.dic
dictionary named 'cif_core.dic' version 2.4.2 from
2011-04-26.

'_exptl_absorpt_correction_type' value 'Multi-scan'
changed to 'multi-scan' according to
/home/saulius/struct/CIF-dictionaries/cif_core.dic dictionary named
'cif_core.dic' version 2.4.2 from
2011-04-26.

'_refine_ls_hydrogen_treatment' value 'CONSTR' changed
to 'constr' according to
/home/saulius/struct/CIF-dictionaries/cif_core.dic dictionary named
'cif_core.dic' version 2.4.2 from 2011-04-26.

Automatic conversion script
Id: cif_fix_values 1891 2012-01-12 08:04:46Z andrius 
;
_cod_original_sg_symbol_H-M P-1
_cod_database_code 7208685

loop_
_symmetry_equiv_pos_as_xyz
'x, y, z'
'-x, -y, -z'

loop_
_atom_site_label
_atom_site_type_symbol
_atom_site_fract_x
_atom_site_fract_y
_atom_site_fract_z
_atom_site_U_iso_or_equiv
_atom_site_adp_type
_atom_site_occupancy
_atom_site_symmetry_multiplicity
_atom_site_calc_flag
_atom_site_refinement_flags
_atom_site_disorder_assembly
_atom_site_disorder_group
W1 W 0.642642(16) 0.464013(15) 0.327478(13) 0.02320(7) Uani 1 1 d . . .
W2 W 0.483720(17) 0.736970(15) 0.387571(14) 0.02554(7) Uani 1 1 d . . .
W3 W 0.812895(16) 0.700522(16) 0.715122(14) 0.02725(8) Uani 1 1 d . . .
Ni1 Ni 0.5000 0.5000 0.5000 0.0188(2) Uani 1 2 d S . .
Ni2 Ni 0.80012(5) 0.76763(5) 0.45977(5) 0.02905(19) Uani 1 1 d . . .
Ni3 Ni 0.81485(5) 0.44636(5) 0.60013(5) 0.02802(18) Uani 1 1 d . . .
Ni4 Ni 0.59706(6) 0.81702(5) 0.68241(5) 0.02998(19) Uani 1 1 d . . .
Ni5 Ni 0.36389(6) 0.49563(5) 0.16205(4) 0.02812(18) Uani 1 1 d . . .
C11 C 0.5919(4) 0.4859(4) 0.4013(3) 0.0222(12) Uani 1 1 d . . .
N11 N 0.5627(3) 0.4941(3) 0.4392(3) 0.0239(11) Uani 1 1 d . . .
C12 C 0.7105(4) 0.5876(4) 0.3775(4) 0.0287(14) Uani 1 1 d . . .
N12 N 0.7473(4) 0.6547(4) 0.4036(3) 0.0339(13) Uani 1 1 d . . .
C13 C 0.7101(4) 0.4439(4) 0.4319(4) 0.0248(13) Uani 1 1 d . . .
N13 N 0.7468(4) 0.4398(4) 0.4901(3) 0.0307(12) Uani 1 1 d . . .
C14 C 0.5431(4) 0.3527(4) 0.3250(4) 0.0266(13) Uani 1 1 d . . .
N14 N 0.4925(4) 0.2938(4) 0.3247(3) 0.0315(13) Uani 1 1 d . . .
C15 C 0.5259(5) 0.4688(4) 0.2567(4) 0.0299(14) Uani 1 1 d . . .
N15 N 0.4678(4) 0.4770(4) 0.2219(3) 0.0328(13) Uani 1 1 d . . .
C16 C 0.7759(5) 0.5012(5) 0.3471(4) 0.0354(16) Uani 1 1 d . . .
N16 N 0.8472(5) 0.5244(5) 0.3586(4) 0.0475(17) Uani 1 1 d . . .
C17 C 0.6293(6) 0.3702(5) 0.2540(4) 0.0393(17) Uani 1 1 d . . .
N17 N 0.6222(6) 0.3195(4) 0.2147(4) 0.0530(19) Uani 1 1 d . . .
C18 C 0.6635(5) 0.5157(5) 0.2391(4) 0.0325(15) Uani 1 1 d . . .
N18 N 0.6746(5) 0.5457(4) 0.1940(4) 0.0432(16) Uani 1 1 d . . .
C21 C 0.4876(4) 0.6403(4) 0.4334(3) 0.0221(12) Uani 1 1 d . . .
N21 N 0.4888(3) 0.5896(3) 0.4570(3) 0.0242(11) Uani 1 1 d . . .
C22 C 0.6114(4) 0.7498(4) 0.4179(4) 0.0314(15) Uani 1 1 d . . .
N22 N 0.6784(4) 0.7555(4) 0.4331(4) 0.0386(15) Uani 1 1 d . . .
C23 C 0.3617(5) 0.6678(4) 0.3920(4) 0.0309(14) Uani 1 1 d . . .
N23 N 0.2976(4) 0.6295(4) 0.3945(3) 0.0353(13) Uani 1 1 d . . .
C24 C 0.5242(5) 0.7742(4) 0.5048(4) 0.0305(14) Uani 1 1 d . . .
N24 N 0.5490(4) 0.7935(4) 0.5683(4) 0.0369(14) Uani 1 1 d . . .
C25 C 0.4306(5) 0.6407(4) 0.2942(4) 0.0299(14) Uani 1 1 d . . .
N25 N 0.4080(4) 0.5902(4) 0.2452(3) 0.0328(13) Uani 1 1 d . . .
C26 C 0.3933(8) 0.7733(8) 0.3262(8) 0.080(4) Uani 1 1 d . . .
N26 N 0.3409(9) 0.7889(10) 0.2910(9) 0.127(6) Uani 1 1 d . . .
C27 C 0.5683(8) 0.8628(6) 0.4266(6) 0.060(3) Uani 1 1 d . . .
N27 N 0.6149(8) 0.9277(6) 0.4469(6) 0.087(4) Uani 1 1 d . . .
C28 C 0.5207(8) 0.7822(6) 0.3022(6) 0.058(2) Uani 1 1 d . . .
N28 N 0.5399(8) 0.8046(6) 0.2564(6) 0.081(3) Uani 1 1 d . . .
C31 C 0.6834(4) 0.6219(4) 0.6310(3) 0.0232(12) Uani 1 1 d . . .
N31 N 0.6151(3) 0.5786(3) 0.5855(3) 0.0252(11) Uani 1 1 d . . .
C32 C 0.8115(4) 0.7210(4) 0.6115(4) 0.0302(14) Uani 1 1 d . . .
N32 N 0.8077(4) 0.7335(4) 0.5553(3) 0.0333(13) Uani 1 1 d . . .
C33 C 0.8118(4) 0.5989(5) 0.6651(4) 0.0306(15) Uani 1 1 d . . .
N33 N 0.8070(4) 0.5426(4) 0.6365(3) 0.0322(13) Uani 1 1 d . . .
C34 C 0.7344(5) 0.7564(4) 0.7004(4) 0.0337(16) Uani 1 1 d . . .
N34 N 0.6883(4) 0.7828(4) 0.6935(4) 0.0394(15) Uani 1 1 d . . .
C35 C 0.7481(4) 0.6180(4) 0.7668(3) 0.0291(14) Uani 1 1 d . . .
N35 N 0.7103(4) 0.5765(4) 0.7933(3) 0.0329(13) Uani 1 1 d . . .
C36 C 0.8529(6) 0.7653(5) 0.8256(5) 0.047(2) Uani 1 1 d . . .
N36 N 0.8734(6) 0.8000(5) 0.8841(4) 0.062(2) Uani 1 1 d . . .
C37 C 0.9093(5) 0.8195(5) 0.7330(5) 0.0414(18) Uani 1 1 d . . .
N37 N 0.9593(6) 0.8822(5) 0.7429(5) 0.067(2) Uani 1 1 d . . .
C38 C 0.9288(5) 0.6984(5) 0.7856(5) 0.0454(19) Uani 1 1 d . . .
N38 N 0.9912(5) 0.6981(5) 0.8278(5) 0.066(2) Uani 1 1 d . . .
N201 N 0.8635(4) 0.8826(4) 0.5199(4) 0.0359(14) Uani 1 1 d . . .
C202 C 0.8262(6) 0.9205(5) 0.5389(6) 0.051(2) Uani 1 1 d . . .
H202 H 0.7646 0.8953 0.5186 0.062 Uiso 1 1 calc R . .
C203 C 0.8735(7) 0.9938(5) 0.5861(7) 0.063(3) Uani 1 1 d . . .
H203 H 0.8443 1.0183 0.5979 0.075 Uiso 1 1 calc R . .
C204 C 0.9627(7) 1.0323(5) 0.6165(7) 0.063(3) Uani 1 1 d . . .
C205 C 1.0014(6) 0.9925(5) 0.5960(5) 0.048(2) Uani 1 1 d . . .
H205 H 1.0629 1.0167 0.6152 0.057 Uiso 1 1 calc R . .
C206 C 0.9503(5) 0.9188(4) 0.5483(4) 0.0369(17) Uani 1 1 d . . .
C207 C 0.9864(5) 0.8715(4) 0.5257(4) 0.0358(16) Uani 1 1 d . . .
C208 C 1.0741(5) 0.9024(5) 0.5420(5) 0.0440(19) Uani 1 1 d . . .
H208 H 1.1144 0.9554 0.5690 0.053 Uiso 1 1 calc R . .
C209 C 1.1016(6) 0.8545(6) 0.5182(6) 0.053(2) Uani 1 1 d . . .
C210 C 1.0427(6) 0.7798(5) 0.4799(6) 0.050(2) Uani 1 1 d . . .
H210 H 1.0603 0.7462 0.4632 0.060 Uiso 1 1 calc R . .
C211 C 0.9551(5) 0.7515(5) 0.4647(5) 0.0399(17) Uani 1 1 d . . .
H211 H 0.9141 0.6985 0.4378 0.048 Uiso 1 1 calc R . .
N212 N 0.9278(4) 0.7970(4) 0.4870(3) 0.0327(13) Uani 1 1 d . . .
C213 C 1.0185(9) 1.1120(6) 0.6705(9) 0.100(6) Uani 1 1 d . . .
H21A H 1.0800 1.1282 0.6853 0.150 Uiso 1 1 calc R . .
H21B H 1.0077 1.1098 0.7145 0.150 Uiso 1 1 calc R . .
H21C H 1.0042 1.1500 0.6469 0.150 Uiso 1 1 calc R . .
C214 C 1.1966(7) 0.8890(7) 0.5350(9) 0.083(4) Uani 1 1 d . . .
H21D H 1.2282 0.9440 0.5632 0.124 Uiso 1 1 calc R . .
H21E H 1.2017 0.8859 0.4884 0.124 Uiso 1 1 calc R . .
H21F H 1.2215 0.8596 0.5644 0.124 Uiso 1 1 calc R . .
O215 O 0.7968(4) 0.8077(4) 0.3651(3) 0.0464(14) Uani 1 1 d . . .
C216 C 0.7685(10) 0.7631(9) 0.2988(8) 0.087(4) Uani 1 1 d . . .
H21G H 0.7946 0.7280 0.3054 0.105 Uiso 1 1 calc R . .
H21H H 0.7899 0.7973 0.2686 0.105 Uiso 1 1 calc R . .
C217 C 0.6676(11) 0.7117(14) 0.2546(8) 0.126(8) Uani 1 1 d . . .
H21I H 0.6531 0.6809 0.2067 0.188 Uiso 1 1 calc R . .
H21J H 0.6408 0.7456 0.2461 0.188 Uiso 1 1 calc R . .
H21K H 0.6456 0.6762 0.2831 0.188 Uiso 1 1 calc R . .
N301 N 0.9357(4) 0.5215(4) 0.6069(3) 0.0315(12) Uani 1 1 d . . .
C302 C 0.9512(5) 0.5443(5) 0.5493(4) 0.0342(15) Uani 1 1 d . . .
H302 H 0.9041 0.5244 0.5009 0.041 Uiso 1 1 calc R . .
C303 C 1.0332(5) 0.5955(5) 0.5591(5) 0.0400(18) Uani 1 1 d . . .
H303 H 1.0419 0.6102 0.5174 0.048 Uiso 1 1 calc R . .
C304 C 1.1035(5) 0.6261(5) 0.6283(5) 0.0409(18) Uani 1 1 d . . .
C305 C 1.0861(5) 0.6015(5) 0.6872(5) 0.0398(17) Uani 1 1 d . . .
H305 H 1.1324 0.6200 0.7358 0.048 Uiso 1 1 calc R . .
C306 C 1.0023(5) 0.5507(5) 0.6752(4) 0.0351(16) Uani 1 1 d . . .
C307 C 0.9792(5) 0.5204(5) 0.7346(4) 0.0378(17) Uani 1 1 d . . .
C308 C 1.0373(6) 0.5475(6) 0.8099(5) 0.054(2) Uani 1 1 d . . .
H308 H 1.0955 0.5875 0.8259 0.064 Uiso 1 1 calc R . .
C309 C 1.0102(6) 0.5159(7) 0.8618(5) 0.064(3) Uani 1 1 d . . .
C310 C 0.9262(6) 0.4566(7) 0.8358(5) 0.067(3) Uani 1 1 d . . .
H310 H 0.9062 0.4324 0.8695 0.080 Uiso 1 1 calc R . .
C311 C 0.8705(6) 0.4317(6) 0.7605(5) 0.055(2) Uani 1 1 d . . .
H311 H 0.8124 0.3910 0.7438 0.066 Uiso 1 1 calc R . .
N312 N 0.8956(4) 0.4631(4) 0.7107(4) 0.0375(14) Uani 1 1 d . . .
C313 C 1.1935(6) 0.6817(6) 0.6401(7) 0.058(2) Uani 1 1 d . . .
H31A H 1.2338 0.6964 0.6928 0.087 Uiso 1 1 calc R . .
H31B H 1.1947 0.7287 0.6245 0.087 Uiso 1 1 calc R . .
H31C H 1.2110 0.6564 0.6107 0.087 Uiso 1 1 calc R . .
C314 C 1.0722(8) 0.5477(10) 0.9443(6) 0.092(5) Uani 1 1 d . . .
H31D H 1.1285 0.5898 0.9513 0.137 Uiso 1 1 calc R . .
H31E H 1.0801 0.5055 0.9643 0.137 Uiso 1 1 calc R . .
H31F H 1.0479 0.5682 0.9702 0.137 Uiso 1 1 calc R . .
O315 O 0.8322(3) 0.3532(3) 0.5666(3) 0.0411(12) Uani 1 1 d D . .
H315 H 0.8835 0.3601 0.5909 0.05(3) Uiso 1 1 d R A .
C316 C 0.781(2) 0.2758(14) 0.5762(19) 0.050(11) Uiso 0.23(2) 1 d PD A 3
H31G H 0.7648 0.2821 0.6166 0.061 Uiso 0.23(2) 1 calc PR A 3
H31H H 0.8152 0.2477 0.5888 0.061 Uiso 0.23(2) 1 calc PR A 3
C317 C 0.697(2) 0.229(2) 0.5004(17) 0.041(10) Uiso 0.23(2) 1 d PD A 3
H31I H 0.6612 0.1769 0.5044 0.061 Uiso 0.23(2) 1 calc PR A 3
H31J H 0.7141 0.2233 0.4609 0.061 Uiso 0.23(2) 1 calc PR A 3
H31K H 0.6639 0.2573 0.4888 0.061 Uiso 0.23(2) 1 calc PR A 3
C318 C 0.7482(14) 0.2168(12) 0.5873(11) 0.096(7) Uiso 0.77(2) 1 d PD A 4
H31L H 0.7013 0.1636 0.5588 0.145 Uiso 0.77(2) 1 calc PR A 4
H31M H 0.7319 0.2390 0.6203 0.145 Uiso 0.77(2) 1 calc PR A 4
H31N H 0.8016 0.2150 0.6170 0.145 Uiso 0.77(2) 1 calc PR A 4
C319 C 0.7641(18) 0.2702(11) 0.5316(14) 0.148(11) Uiso 0.77(2) 1 d PD A 4
H31O H 0.7800 0.2466 0.4985 0.177 Uiso 0.77(2) 1 calc PR A 4
H31P H 0.7086 0.2688 0.5001 0.177 Uiso 0.77(2) 1 calc PR A 4
N401 N 0.5202(5) 0.8656(4) 0.6844(4) 0.0382(14) Uani 1 1 d . . .
C404 C 0.4392(9) 0.9498(7) 0.7051(7) 0.072(3) Uani 1 1 d . . .
N412 N 0.6881(5) 0.9329(4) 0.6989(4) 0.0451(17) Uani 1 1 d . . .
C413 C 0.3963(11) 0.9948(10) 0.7183(9) 0.100(5) Uani 1 1 d . B .
H41A H 0.3411 0.9587 0.7182 0.150 Uiso 1 1 calc R . .
H41B H 0.3851 1.0216 0.6789 0.150 Uiso 1 1 calc R . .
H41C H 0.4346 1.0336 0.7665 0.150 Uiso 1 1 calc R . .
N427 N 0.6412(5) 0.8433(5) 0.7982(4) 0.0505(19) Uani 1 1 d . . .
C402 C 0.4438(12) 0.8338(8) 0.6824(10) 0.046(4) Uani 0.520(8) 1 d P B 1
H402 H 0.4133 0.7782 0.6719 0.055 Uiso 0.520(8) 1 calc PR B 1
C403 C 0.4032(10) 0.8735(10) 0.6939(9) 0.045(4) Uani 0.520(8) 1 d P B 1
H403 H 0.3480 0.8453 0.6939 0.054 Uiso 0.520(8) 1 calc PR B 1
C405 C 0.5309(13) 0.9926(10) 0.7112(11) 0.056(5) Uani 0.520(8) 1 d P B 1
H405 H 0.5618 1.0481 0.7219 0.067 Uiso 0.520(8) 1 calc PR B 1
C406 C 0.5669(12) 0.9479(9) 0.7007(10) 0.047(4) Uani 0.520(8) 1 d P B 1
C407 C 0.6600(12) 0.9821(9) 0.7110(10) 0.048(4) Uani 0.520(8) 1 d P B 1
C408 C 0.7090(16) 1.0608(12) 0.7266(17) 0.088(8) Uani 0.520(8) 1 d P B 1
H408 H 0.6861 1.0942 0.7327 0.106 Uiso 0.520(8) 1 calc PR B 1
C409 C 0.7978(15) 1.0939(11) 0.7340(16) 0.081(8) Uani 0.520(8) 1 d P B 1
C410 C 0.8262(15) 1.0364(12) 0.7277(15) 0.077(7) Uani 0.520(8) 1 d P B 1
H410 H 0.8846 1.0525 0.7368 0.092 Uiso 0.520(8) 1 calc PR B 1
C411 C 0.7653(12) 0.9568(10) 0.7080(11) 0.055(5) Uani 0.520(8) 1 d P B 1
H411 H 0.7828 0.9191 0.7012 0.066 Uiso 0.520(8) 1 calc PR B 1
C414 C 0.8657(18) 1.1738(16) 0.748(2) 0.16(2) Uani 0.520(8) 1 d P B 1
H41D H 0.9175 1.1728 0.7497 0.241 Uiso 0.520(8) 1 calc PR B 1
H41E H 0.8806 1.2049 0.7962 0.241 Uiso 0.520(8) 1 calc PR B 1
H41F H 0.8447 1.1973 0.7088 0.241 Uiso 0.520(8) 1 calc PR B 1
C417 C 0.4677(14) 0.8796(13) 0.6277(12) 0.056(5) Uani 0.480(8) 1 d P B 2
H417 H 0.4628 0.8644 0.5799 0.067 Uiso 0.480(8) 1 calc PR B 2
C418 C 0.4196(19) 0.9149(17) 0.6338(15) 0.079(7) Uani 0.480(8) 1 d P B 2
H418 H 0.3753 0.9152 0.5911 0.094 Uiso 0.480(8) 1 calc PR B 2
C420 C 0.4801(14) 0.9203(14) 0.7646(14) 0.061(6) Uani 0.480(8) 1 d P B 2
H420 H 0.4775 0.9270 0.8106 0.073 Uiso 0.480(8) 1 calc PR B 2
C421 C 0.5228(12) 0.8820(10) 0.7522(10) 0.042(4) Uani 0.480(8) 1 d P B 2
C422 C 0.5832(13) 0.8668(11) 0.8128(11) 0.047(4) Uani 0.480(8) 1 d P B 2
C423 C 0.5959(11) 0.8803(10) 0.8852(9) 0.038(4) Uani 0.480(8) 1 d P B 2
H423 H 0.5629 0.8998 0.8975 0.045 Uiso 0.480(8) 1 calc PR B 2
C424 C 0.651(2) 0.8677(16) 0.9368(18) 0.085(9) Uani 0.480(8) 1 d P B 2
C425 C 0.6950(17) 0.8423(17) 0.9203(12) 0.076(7) Uani 0.480(8) 1 d P B 2
H425 H 0.7348 0.8320 0.9581 0.091 Uiso 0.480(8) 1 calc PR B 2
C426 C 0.6869(16) 0.8290(14) 0.8478(10) 0.063(6) Uani 0.480(8) 1 d P B 2
H426 H 0.7196 0.8074 0.8380 0.075 Uiso 0.480(8) 1 calc PR B 2
C429 C 0.670(3) 0.884(3) 1.0207(14) 0.134(17) Uani 0.480(8) 1 d P B 2
H42A H 0.6327 0.9046 1.0269 0.201 Uiso 0.480(8) 1 calc PR B 2
H42B H 0.7311 0.9234 1.0508 0.201 Uiso 0.480(8) 1 calc PR B 2
H42C H 0.6576 0.8358 1.0367 0.201 Uiso 0.480(8) 1 calc PR B 2
N501 N 0.4241(4) 0.5577(4) 0.1016(3) 0.0324(13) Uani 1 1 d . . .
C502 C 0.4746(6) 0.6346(5) 0.1178(5) 0.0447(19) Uani 1 1 d . . .
H502 H 0.4884 0.6656 0.1635 0.054 Uiso 1 1 calc R . .
C503 C 0.5083(6) 0.6719(5) 0.0721(5) 0.049(2) Uani 1 1 d . . .
H503 H 0.5442 0.7272 0.0866 0.059 Uiso 1 1 calc R . .
C504 C 0.4897(6) 0.6289(6) 0.0057(5) 0.049(2) Uani 1 1 d . . .
C505 C 0.4366(6) 0.5495(5) -0.0120(4) 0.0434(19) Uani 1 1 d . . .
H505 H 0.4221 0.5177 -0.0576 0.052 Uiso 1 1 calc R . .
C506 C 0.4036(5) 0.5146(5) 0.0358(4) 0.0380(17) Uani 1 1 d . . .
C507 C 0.3442(6) 0.4298(5) 0.0182(4) 0.0430(19) Uani 1 1 d . . .
C508 C 0.3129(7) 0.3779(6) -0.0480(5) 0.058(3) Uani 1 1 d . . .
H508 H 0.3301 0.3958 -0.0852 0.070 Uiso 1 1 calc R . .
C509 C 0.2563(9) 0.2996(7) -0.0601(6) 0.078(4) Uani 1 1 d . . .
C510 C 0.2318(9) 0.2772(7) -0.0046(7) 0.077(4) Uani 1 1 d . . .
H510 H 0.1916 0.2242 -0.0115 0.093 Uiso 1 1 calc R . .
C511 C 0.2652(7) 0.3311(6) 0.0595(5) 0.059(3) Uani 1 1 d . . .
H511 H 0.2490 0.3140 0.0973 0.070 Uiso 1 1 calc R . .
N512 N 0.3191(4) 0.4060(4) 0.0720(3) 0.0391(15) Uani 1 1 d . . .
C513 C 0.5232(7) 0.6674(7) -0.0477(6) 0.065(3) Uani 1 1 d . . .
H51A H 0.5028 0.6271 -0.0917 0.097 Uiso 1 1 calc R . .
H51B H 0.5870 0.6957 -0.0231 0.097 Uiso 1 1 calc R . .
H51C H 0.5014 0.7043 -0.0626 0.097 Uiso 1 1 calc R . .
C514 C 0.2212(13) 0.2421(8) -0.1318(8) 0.120(7) Uani 1 1 d . . .
H51D H 0.1830 0.1896 -0.1305 0.179 Uiso 1 1 calc R . .
H51E H 0.2696 0.2420 -0.1389 0.179 Uiso 1 1 calc R . .
H51F H 0.1881 0.2573 -0.1730 0.179 Uiso 1 1 calc R . .
O515 O 0.2565(4) 0.5127(4) 0.0974(3) 0.0453(14) Uani 1 1 d . . .
O61E O 0.9946(4) 0.3747(3) 0.6437(3) 0.0424(13) Uiso 1 1 d . . .
H61E H 1.0422 0.4051 0.6429 0.08(4) Uiso 1 1 d R . .
C62E C 1.0207(10) 0.3651(9) 0.7179(8) 0.087(4) Uiso 1 1 d . . .
H62A H 1.0516 0.4176 0.7526 0.105 Uiso 1 1 calc R . .
H62B H 0.9672 0.3337 0.7237 0.105 Uiso 1 1 calc R . .
C63E C 1.0749(11) 0.3292(10) 0.7415(9) 0.098(4) Uiso 1 1 d . . .
H63A H 1.0872 0.3260 0.7928 0.148 Uiso 1 1 calc R . .
H63B H 1.1297 0.3607 0.7388 0.148 Uiso 1 1 calc R . .
H63C H 1.0450 0.2763 0.7091 0.148 Uiso 1 1 calc R . .
O71E O 1.0561(12) 0.7811(11) 0.6753(11) 0.174(6) Uiso 1 1 d . . .
C73E C 1.2046(11) 0.8701(10) 0.7438(9) 0.100(5) Uiso 1 1 d . . .
H73A H 1.2577 0.8886 0.7902 0.150 Uiso 1 1 calc R . .
H73B H 1.1908 0.9129 0.7354 0.150 Uiso 1 1 calc R . .
H73C H 1.2136 0.8529 0.7024 0.150 Uiso 1 1 calc R . .
C72E C 1.1388(14) 0.8102(13) 0.7482(13) 0.138(7) Uiso 1 1 d . . .
H72A H 1.1295 0.8273 0.7899 0.165 Uiso 1 1 calc R . .
H72B H 1.1528 0.7672 0.7575 0.165 Uiso 1 1 calc R . .
O1H O 0.7483(6) 0.9180(5) 0.3448(5) 0.075(2) Uiso 1 1 d . . .
O2H O 0.9082(7) 0.6001(6) 0.9313(6) 0.098(3) Uiso 1 1 d . . .
O3H O 0.7637(10) 0.9774(9) 0.2329(8) 0.143(5) Uiso 1 1 d . . .
O4H O 1.1609(12) 0.7565(11) 0.9320(11) 0.181(7) Uiso 1 1 d . . .
O5H O 1.2674(16) 0.6705(14) 0.9192(14) 0.234(10) Uiso 1 1 d . . .
O6H O 0.5920(11) 0.8682(10) 0.1464(10) 0.076(4) Uiso 0.50 1 d P . .
O7H O 1.3840(9) 0.7809(8) 0.8935(8) 0.057(3) Uiso 0.50 1 d P . .
O8H O 1.1019(13) 1.0342(12) 0.7933(12) 0.095(6) Uiso 0.50 1 d P . .
O9H O 0.2985(15) 0.6656(14) 0.0800(13) 0.107(7) Uiso 0.50 1 d P . .

loop_
_atom_site_aniso_label
_atom_site_aniso_U_11
_atom_site_aniso_U_22
_atom_site_aniso_U_33
_atom_site_aniso_U_23
_atom_site_aniso_U_13
_atom_site_aniso_U_12
W1 0.02602(13) 0.03114(14) 0.01907(12) 0.00776(10) 0.01505(10) 0.01480(11)
W2 0.02990(14) 0.02690(14) 0.02406(13) 0.01058(10) 0.01560(11) 0.01364(11)
W3 0.02079(13) 0.03293(15) 0.01993(13) 0.00301(10) 0.00780(10) 0.00772(11)
Ni1 0.0188(5) 0.0244(5) 0.0148(5) 0.0050(4) 0.0097(4) 0.0099(4)
Ni2 0.0251(4) 0.0290(4) 0.0305(4) 0.0076(4) 0.0172(4) 0.0069(3)
Ni3 0.0241(4) 0.0385(5) 0.0264(4) 0.0125(4) 0.0125(3) 0.0175(4)
Ni4 0.0327(4) 0.0278(4) 0.0277(4) 0.0009(3) 0.0166(4) 0.0111(4)
Ni5 0.0297(4) 0.0379(5) 0.0167(4) 0.0085(3) 0.0106(3) 0.0160(4)
C11 0.023(3) 0.025(3) 0.021(3) 0.007(2) 0.013(2) 0.011(2)
N11 0.024(3) 0.025(3) 0.021(3) 0.007(2) 0.010(2) 0.011(2)
C12 0.026(3) 0.040(4) 0.021(3) 0.011(3) 0.016(3) 0.011(3)
N12 0.031(3) 0.038(3) 0.032(3) 0.012(3) 0.020(3) 0.009(3)
C13 0.026(3) 0.035(3) 0.026(3) 0.012(3) 0.017(3) 0.019(3)
N13 0.027(3) 0.039(3) 0.032(3) 0.010(3) 0.017(3) 0.019(3)
C14 0.027(3) 0.034(4) 0.022(3) 0.004(3) 0.014(3) 0.016(3)
N14 0.035(3) 0.036(3) 0.029(3) 0.008(2) 0.016(3) 0.020(3)
C15 0.040(4) 0.038(4) 0.023(3) 0.013(3) 0.022(3) 0.021(3)
N15 0.036(3) 0.042(3) 0.023(3) 0.010(2) 0.014(3) 0.020(3)
C16 0.036(4) 0.046(4) 0.036(4) 0.017(3) 0.025(3) 0.021(3)
N16 0.044(4) 0.070(5) 0.050(4) 0.029(4) 0.033(3) 0.033(4)
C17 0.053(5) 0.045(4) 0.038(4) 0.017(3) 0.031(4) 0.028(4)
N17 0.076(5) 0.046(4) 0.054(4) 0.006(3) 0.044(4) 0.030(4)
C18 0.033(3) 0.044(4) 0.023(3) 0.008(3) 0.018(3) 0.016(3)
N18 0.047(4) 0.056(4) 0.028(3) 0.015(3) 0.025(3) 0.019(3)
C21 0.023(3) 0.025(3) 0.019(3) 0.008(2) 0.011(2) 0.011(2)
N21 0.023(3) 0.029(3) 0.021(2) 0.004(2) 0.013(2) 0.011(2)
C22 0.027(3) 0.033(4) 0.037(4) 0.012(3) 0.021(3) 0.010(3)
N22 0.035(3) 0.043(4) 0.035(3) 0.012(3) 0.023(3) 0.008(3)
C23 0.029(3) 0.035(4) 0.032(3) 0.014(3) 0.013(3) 0.018(3)
N23 0.030(3) 0.045(4) 0.034(3) 0.015(3) 0.016(3) 0.019(3)
C24 0.036(4) 0.028(3) 0.033(4) 0.010(3) 0.020(3) 0.016(3)
N24 0.046(4) 0.033(3) 0.033(3) 0.004(3) 0.023(3) 0.016(3)
C25 0.035(3) 0.041(4) 0.023(3) 0.015(3) 0.016(3) 0.022(3)
N25 0.035(3) 0.045(4) 0.022(3) 0.013(3) 0.015(2) 0.020(3)
C26 0.073(7) 0.097(9) 0.125(11) 0.081(9) 0.067(8) 0.060(7)
N26 0.101(9) 0.188(15) 0.182(15) 0.141(13) 0.088(10) 0.113(11)
C27 0.078(7) 0.042(5) 0.056(6) 0.016(4) 0.033(5) 0.022(5)
N27 0.103(8) 0.048(5) 0.067(6) 0.017(5) 0.031(6) 0.006(5)
C28 0.081(7) 0.066(6) 0.048(5) 0.031(5) 0.040(5) 0.040(6)
N28 0.125(9) 0.079(7) 0.084(7) 0.050(6) 0.081(7) 0.054(7)
C31 0.027(3) 0.023(3) 0.024(3) 0.005(2) 0.016(3) 0.012(3)
N31 0.023(3) 0.031(3) 0.021(3) 0.008(2) 0.012(2) 0.011(2)
C32 0.025(3) 0.031(3) 0.026(3) 0.004(3) 0.012(3) 0.007(3)
N32 0.029(3) 0.033(3) 0.029(3) 0.006(2) 0.014(2) 0.007(3)
C33 0.021(3) 0.044(4) 0.022(3) 0.008(3) 0.008(3) 0.014(3)
N33 0.027(3) 0.043(4) 0.029(3) 0.011(3) 0.014(2) 0.017(3)
C34 0.027(3) 0.036(4) 0.025(3) -0.005(3) 0.011(3) 0.007(3)
N34 0.036(3) 0.041(4) 0.036(3) -0.004(3) 0.016(3) 0.015(3)
C35 0.026(3) 0.038(4) 0.016(3) 0.006(3) 0.006(3) 0.013(3)
N35 0.033(3) 0.045(3) 0.018(3) 0.006(2) 0.011(2) 0.017(3)
C36 0.039(4) 0.050(5) 0.033(4) 0.004(4) 0.016(3) 0.006(4)
N36 0.063(5) 0.056(5) 0.032(4) -0.007(3) 0.018(4) 0.005(4)
C37 0.040(4) 0.038(4) 0.037(4) 0.002(3) 0.017(3) 0.011(4)
N37 0.069(6) 0.048(5) 0.055(5) 0.004(4) 0.029(4) 0.006(4)
C38 0.035(4) 0.042(4) 0.042(4) 0.007(4) 0.008(4) 0.012(4)
N38 0.035(4) 0.067(5) 0.060(5) 0.004(4) -0.008(4) 0.021(4)
N201 0.035(3) 0.032(3) 0.045(4) 0.011(3) 0.027(3) 0.012(3)
C202 0.048(5) 0.040(4) 0.079(7) 0.014(4) 0.043(5) 0.019(4)
C203 0.068(6) 0.035(4) 0.100(8) 0.011(5) 0.065(6) 0.014(4)
C204 0.075(7) 0.036(5) 0.083(7) 0.004(5) 0.062(6) 0.009(5)
C205 0.046(5) 0.032(4) 0.063(5) 0.004(4) 0.042(4) 0.002(3)
C206 0.040(4) 0.031(4) 0.043(4) 0.012(3) 0.031(4) 0.009(3)
C207 0.032(4) 0.034(4) 0.034(4) 0.007(3) 0.018(3) 0.008(3)
C208 0.027(4) 0.036(4) 0.055(5) 0.000(4) 0.021(4) 0.003(3)
C209 0.033(4) 0.052(5) 0.067(6) 0.011(5) 0.025(4) 0.013(4)
C210 0.039(4) 0.050(5) 0.071(6) 0.016(4) 0.031(4) 0.025(4)
C211 0.035(4) 0.041(4) 0.043(4) 0.009(3) 0.020(3) 0.016(3)
N212 0.028(3) 0.034(3) 0.034(3) 0.009(3) 0.017(3) 0.010(3)
C213 0.104(10) 0.031(5) 0.159(14) -0.018(6) 0.108(11) -0.011(6)
C214 0.041(5) 0.073(8) 0.126(11) 0.001(7) 0.043(7) 0.019(5)
O215 0.046(3) 0.062(4) 0.046(3) 0.031(3) 0.034(3) 0.025(3)
C216 0.098(10) 0.106(11) 0.081(9) 0.033(8) 0.051(8) 0.058(9)
C217 0.119(13) 0.26(2) 0.064(8) 0.065(12) 0.052(9) 0.134(16)
N301 0.032(3) 0.037(3) 0.036(3) 0.015(3) 0.018(3) 0.022(3)
C302 0.033(4) 0.042(4) 0.037(4) 0.014(3) 0.018(3) 0.023(3)
C303 0.038(4) 0.042(4) 0.057(5) 0.022(4) 0.033(4) 0.022(4)
C304 0.039(4) 0.038(4) 0.061(5) 0.023(4) 0.028(4) 0.025(4)
C305 0.028(4) 0.038(4) 0.053(5) 0.015(4) 0.017(3) 0.016(3)
C306 0.026(3) 0.043(4) 0.041(4) 0.016(3) 0.016(3) 0.020(3)
C307 0.031(4) 0.049(4) 0.035(4) 0.019(3) 0.012(3) 0.022(3)
C308 0.036(4) 0.071(6) 0.046(5) 0.022(5) 0.014(4) 0.022(4)
C309 0.045(5) 0.092(8) 0.041(5) 0.030(5) 0.011(4) 0.028(5)
C310 0.047(5) 0.108(9) 0.036(5) 0.040(5) 0.016(4) 0.029(6)
C311 0.046(5) 0.072(6) 0.036(4) 0.028(4) 0.018(4) 0.019(5)
N312 0.032(3) 0.055(4) 0.033(3) 0.024(3) 0.017(3) 0.024(3)
C313 0.041(5) 0.050(5) 0.084(7) 0.024(5) 0.034(5) 0.017(4)
C314 0.055(6) 0.136(13) 0.041(6) 0.028(7) 0.005(5) 0.025(7)
O315 0.031(3) 0.045(3) 0.052(3) 0.010(3) 0.017(2) 0.024(2)
N401 0.052(4) 0.031(3) 0.041(4) 0.010(3) 0.026(3) 0.023(3)
C404 0.092(8) 0.077(8) 0.063(7) 0.011(6) 0.029(6) 0.060(7)
N412 0.051(4) 0.030(3) 0.045(4) -0.004(3) 0.030(3) 0.007(3)
C413 0.130(13) 0.112(11) 0.104(11) 0.023(9) 0.050(10) 0.099(11)
N427 0.054(4) 0.055(4) 0.030(3) -0.009(3) 0.017(3) 0.019(4)
C402 0.063(10) 0.021(7) 0.059(10) 0.010(7) 0.035(9) 0.018(7)
C403 0.034(8) 0.040(8) 0.047(9) 0.002(7) 0.011(7) 0.013(7)
C405 0.071(12) 0.031(8) 0.055(10) 0.002(7) 0.012(9) 0.030(8)
C406 0.054(10) 0.031(8) 0.056(10) 0.018(7) 0.029(8) 0.017(7)
C407 0.059(10) 0.025(7) 0.051(10) 0.008(7) 0.026(8) 0.011(7)
C408 0.075(15) 0.036(10) 0.14(2) 0.032(13) 0.036(16) 0.021(10)
C409 0.060(13) 0.031(9) 0.12(2) -0.002(11) 0.045(14) -0.007(9)
C410 0.067(13) 0.050(11) 0.098(17) 0.005(11) 0.058(13) -0.001(10)
C411 0.059(11) 0.031(8) 0.062(11) -0.010(7) 0.037(9) 0.004(8)
C414 0.063(16) 0.067(17) 0.24(4) 0.10(2) 0.01(2) -0.020(13)
C417 0.058(12) 0.063(12) 0.053(11) 0.022(10) 0.021(10) 0.037(10)
C418 0.092(19) 0.095(19) 0.072(16) 0.030(14) 0.037(15) 0.062(17)
C420 0.054(11) 0.073(14) 0.078(15) 0.016(12) 0.036(11) 0.045(11)
C421 0.046(9) 0.037(9) 0.051(10) 0.008(7) 0.028(8) 0.020(8)
C422 0.057(11) 0.043(9) 0.054(11) 0.009(8) 0.035(9) 0.026(9)
C423 0.043(9) 0.053(10) 0.025(7) 0.004(7) 0.024(7) 0.023(8)
C424 0.10(2) 0.066(15) 0.09(2) -0.002(14) 0.067(19) 0.025(15)
C425 0.078(16) 0.100(19) 0.042(11) 0.036(12) 0.023(11) 0.038(15)
C426 0.084(15) 0.083(15) 0.028(9) 0.008(9) 0.013(10) 0.057(14)
C429 0.22(4) 0.19(4) 0.035(13) 0.014(18) 0.030(19) 0.15(4)
N501 0.034(3) 0.040(3) 0.020(3) 0.008(2) 0.011(2) 0.017(3)
C502 0.050(5) 0.044(5) 0.038(4) 0.013(4) 0.025(4) 0.017(4)
C503 0.057(5) 0.042(5) 0.042(5) 0.018(4) 0.027(4) 0.014(4)
C504 0.041(4) 0.066(6) 0.032(4) 0.022(4) 0.016(4) 0.018(4)
C505 0.049(5) 0.059(5) 0.023(3) 0.014(3) 0.019(3) 0.023(4)
C506 0.044(4) 0.048(4) 0.019(3) 0.012(3) 0.015(3) 0.018(4)
C507 0.047(4) 0.053(5) 0.020(3) 0.011(3) 0.014(3) 0.017(4)
C508 0.078(7) 0.052(5) 0.034(4) 0.005(4) 0.032(5) 0.017(5)
C509 0.100(9) 0.061(7) 0.045(6) -0.007(5) 0.039(6) 0.010(6)
C510 0.093(8) 0.052(6) 0.066(7) 0.001(5) 0.055(7) 0.002(6)
C511 0.073(6) 0.051(5) 0.042(5) 0.006(4) 0.040(5) 0.012(5)
N512 0.047(4) 0.042(4) 0.022(3) 0.005(3) 0.021(3) 0.012(3)
C513 0.059(6) 0.066(6) 0.045(5) 0.025(5) 0.026(5) 0.006(5)
C514 0.169(16) 0.069(8) 0.064(8) -0.015(7) 0.067(10) 0.000(9)
O515 0.041(3) 0.070(4) 0.029(3) 0.020(3) 0.013(2) 0.031(3)

loop_
_atom_type_symbol
_atom_type_description
_atom_type_scat_dispersion_real
_atom_type_scat_dispersion_imag
_atom_type_scat_source
C C 0.0033 0.0016 'International Tables Vol C Tables 4.2.6.8 and 6.1.1.4'
H H 0.0000 0.0000 'International Tables Vol C Tables 4.2.6.8 and 6.1.1.4'
N N 0.0061 0.0033 'International Tables Vol C Tables 4.2.6.8 and 6.1.1.4'
Ni Ni 0.3393 1.1124 'International Tables Vol C Tables 4.2.6.8 and 6.1.1.4'
O O 0.0106 0.0060 'International Tables Vol C Tables 4.2.6.8 and 6.1.1.4'
W W -0.8490 6.8722 'International Tables Vol C Tables 4.2.6.8 and 6.1.1.4'

loop_
_geom_angle_atom_site_label_1
_geom_angle_atom_site_label_2
_geom_angle_atom_site_label_3
_geom_angle
_geom_angle_site_symmetry_1
_geom_angle_site_symmetry_3
C12 W1 C17 146.7(3) . .
C12 W1 C11 71.5(2) . .
C17 W1 C11 141.7(3) . .
C12 W1 C13 90.6(3) . .
C17 W1 C13 98.1(3) . .
C11 W1 C13 73.2(2) . .
C12 W1 C14 143.1(2) . .
C17 W1 C14 70.2(3) . .
C11 W1 C14 71.6(2) . .
C13 W1 C14 78.1(2) . .
C12 W1 C16 75.6(3) . .
C17 W1 C16 77.1(3) . .
C11 W1 C16 130.3(3) . .
C13 W1 C16 70.9(3) . .
C14 W1 C16 130.5(3) . .
C12 W1 C18 76.5(3) . .
C17 W1 C18 77.0(3) . .
C11 W1 C18 132.2(3) . .
C13 W1 C18 142.2(3) . .
C14 W1 C18 131.7(3) . .
C16 W1 C18 71.4(3) . .
C12 W1 C15 91.4(3) . .
C17 W1 C15 98.9(3) . .
C11 W1 C15 74.7(2) . .
C13 W1 C15 145.3(2) . .
C14 W1 C15 79.7(3) . .
C16 W1 C15 142.6(3) . .
C18 W1 C15 71.4(3) . .
C26 W2 C22 145.3(3) . .
C26 W2 C25 91.1(5) . .
C22 W2 C25 89.7(3) . .
C26 W2 C24 110.1(5) . .
C22 W2 C24 86.8(3) . .
C25 W2 C24 146.7(3) . .
C26 W2 C21 140.4(4) . .
C22 W2 C21 72.5(2) . .
C25 W2 C21 73.9(2) . .
C24 W2 C21 73.4(2) . .
C26 W2 C23 71.0(3) . .
C22 W2 C23 143.4(3) . .
C25 W2 C23 83.4(3) . .
C24 W2 C23 80.0(3) . .
C21 W2 C23 71.0(2) . .
C26 W2 C27 80.9(5) . .
C22 W2 C27 76.5(4) . .
C25 W2 C27 140.3(3) . .
C24 W2 C27 70.4(3) . .
C21 W2 C27 133.1(3) . .
C23 W2 C27 128.7(4) . .
C26 W2 C28 73.4(4) . .
C22 W2 C28 74.2(4) . .
C25 W2 C28 70.6(3) . .
C24 W2 C28 138.9(4) . .
C21 W2 C28 130.7(3) . .
C23 W2 C28 135.0(4) . .
C27 W2 C28 69.9(4) . .
C32 W3 C38 111.8(3) . .
C32 W3 C34 86.0(3) . .
C38 W3 C34 146.7(3) . .
C32 W3 C31 73.6(2) . .
C38 W3 C31 139.7(3) . .
C34 W3 C31 71.0(2) . .
C32 W3 C35 144.6(3) . .
C38 W3 C35 86.9(3) . .
C34 W3 C35 94.1(3) . .
C31 W3 C35 73.0(2) . .
C32 W3 C37 70.5(3) . .
C38 W3 C37 79.6(3) . .
C34 W3 C37 80.6(3) . .
C31 W3 C37 135.2(3) . .
C35 W3 C37 144.6(3) . .
C32 W3 C33 76.8(3) . .
C38 W3 C33 71.6(3) . .
C34 W3 C33 141.5(3) . .
C31 W3 C33 71.2(2) . .
C35 W3 C33 81.5(3) . .
C37 W3 C33 123.5(3) . .
C32 W3 C36 139.9(3) . .
C38 W3 C36 74.3(4) . .
C34 W3 C36 74.2(3) . .
C31 W3 C36 128.4(3) . .
C35 W3 C36 72.8(3) . .
C37 W3 C36 72.0(3) . .
C33 W3 C36 138.0(3) . .
N31 Ni1 N31 180.000(1) 2_666 .
N31 Ni1 N11 89.9(2) 2_666 .
N31 Ni1 N11 90.1(2) . .
N31 Ni1 N11 90.1(2) 2_666 2_666
N31 Ni1 N11 89.9(2) . 2_666
N11 Ni1 N11 180.000(1) . 2_666
N31 Ni1 N21 90.0(2) 2_666 2_666
N31 Ni1 N21 90.0(2) . 2_666
N11 Ni1 N21 91.5(2) . 2_666
N11 Ni1 N21 88.5(2) 2_666 2_666
N31 Ni1 N21 90.0(2) 2_666 .
N31 Ni1 N21 90.0(2) . .
N11 Ni1 N21 88.5(2) . .
N11 Ni1 N21 91.5(2) 2_666 .
N21 Ni1 N21 180.0(3) 2_666 .
N12 Ni2 N32 90.3(2) . .
N12 Ni2 N22 91.3(3) . .
N32 Ni2 N22 91.9(2) . .
N12 Ni2 N201 175.3(3) . .
N32 Ni2 N201 88.9(3) . .
N22 Ni2 N201 93.3(3) . .
N12 Ni2 N212 96.1(3) . .
N32 Ni2 N212 92.1(2) . .
N22 Ni2 N212 171.5(3) . .
N201 Ni2 N212 79.3(3) . .
N12 Ni2 O215 92.2(3) . .
N32 Ni2 O215 177.4(3) . .
N22 Ni2 O215 89.0(2) . .
N201 Ni2 O215 88.6(3) . .
N212 Ni2 O215 86.7(2) . .
N23 Ni3 N33 91.8(3) 2_666 .
N23 Ni3 N13 91.9(2) 2_666 .
N33 Ni3 N13 92.4(2) . .
N23 Ni3 N301 173.3(2) 2_666 .
N33 Ni3 N301 89.0(2) . .
N13 Ni3 N301 94.8(2) . .
N23 Ni3 N312 94.5(2) 2_666 .
N33 Ni3 N312 86.4(3) . .
N13 Ni3 N312 173.5(2) . .
N301 Ni3 N312 78.9(2) . .
N23 Ni3 O315 91.6(2) 2_666 .
N33 Ni3 O315 176.0(2) . .
N13 Ni3 O315 89.4(2) . .
N301 Ni3 O315 87.4(2) . .
N312 Ni3 O315 91.3(3) . .
N34 Ni4 N14 92.1(3) . 2_666
N34 Ni4 N401 171.4(3) . .
N14 Ni4 N401 93.8(3) 2_666 .
N34 Ni4 N24 92.8(3) . .
N14 Ni4 N24 91.3(2) 2_666 .
N401 Ni4 N24 93.3(3) . .
N34 Ni4 N412 90.1(3) . .
N14 Ni4 N412 174.7(2) 2_666 .
N401 Ni4 N412 83.5(3) . .
N24 Ni4 N412 93.4(3) . .
N34 Ni4 N427 90.4(3) . .
N14 Ni4 N427 88.7(3) 2_666 .
N401 Ni4 N427 83.5(3) . .
N24 Ni4 N427 176.8(3) . .
N412 Ni4 N427 86.4(3) . .
N35 Ni5 N25 90.3(2) 2_666 .
N35 Ni5 N501 171.4(2) 2_666 .
N25 Ni5 N501 96.7(2) . .
N35 Ni5 N512 93.5(2) 2_666 .
N25 Ni5 N512 175.2(3) . .
N501 Ni5 N512 79.2(2) . .
N35 Ni5 N15 91.7(2) 2_666 .
N25 Ni5 N15 91.9(2) . .
N501 Ni5 N15 92.9(2) . .
N512 Ni5 N15 91.0(3) . .
N35 Ni5 O515 88.9(2) 2_666 .
N25 Ni5 O515 89.8(2) . .
N501 Ni5 O515 86.3(2) . .
N512 Ni5 O515 87.3(3) . .
N15 Ni5 O515 178.2(2) . .
N11 C11 W1 177.1(6) . .
C11 N11 Ni1 174.6(5) . .
N12 C12 W1 179.0(6) . .
C12 N12 Ni2 170.2(5) . .
N13 C13 W1 173.5(6) . .
C13 N13 Ni3 172.5(6) . .
N14 C14 W1 178.2(6) . .
C14 N14 Ni4 175.2(6) . 2_666
N15 C15 W1 175.0(6) . .
C15 N15 Ni5 177.8(6) . .
N16 C16 W1 176.7(8) . .
N17 C17 W1 179.7(8) . .
N18 C18 W1 177.1(7) . .
N21 C21 W2 179.4(5) . .
C21 N21 Ni1 175.7(5) . .
N22 C22 W2 178.9(7) . .
C22 N22 Ni2 178.9(7) . .
N23 C23 W2 178.2(6) . .
C23 N23 Ni3 175.3(6) . 2_666
N24 C24 W2 176.9(7) . .
C24 N24 Ni4 173.0(6) . .
N25 C25 W2 175.1(6) . .
C25 N25 Ni5 176.0(6) . .
N26 C26 W2 176.4(16) . .
N27 C27 W2 177.1(12) . .
N28 C28 W2 178.6(10) . .
N31 C31 W3 178.1(6) . .
C31 N31 Ni1 174.7(5) . .
N32 C32 W3 176.4(7) . .
C32 N32 Ni2 172.9(6) . .
N33 C33 W3 176.9(6) . .
C33 N33 Ni3 171.4(6) . .
N34 C34 W3 175.7(7) . .
C34 N34 Ni4 173.2(7) . .
N35 C35 W3 175.4(6) . .
C35 N35 Ni5 176.1(6) . 2_666
N36 C36 W3 179.3(10) . .
N37 C37 W3 179.0(9) . .
N38 C38 W3 175.8(9) . .
C206 N201 C202 118.2(7) . .
C206 N201 Ni2 115.6(5) . .
C202 N201 Ni2 125.8(6) . .
N201 C202 C203 122.7(9) . .
N201 C202 H202 118.7 . .
C203 C202 H202 118.7 . .
C202 C203 C204 120.5(9) . .
C202 C203 H203 119.7 . .
C204 C203 H203 119.7 . .
C203 C204 C205 116.5(9) . .
C203 C204 C213 123.1(10) . .
C205 C204 C213 120.3(10) . .
C206 C205 C204 120.2(8) . .
C206 C205 H205 119.9 . .
C204 C205 H205 119.9 . .
N201 C206 C205 121.8(8) . .
N201 C206 C207 114.6(7) . .
C205 C206 C207 123.5(7) . .
N212 C207 C208 121.7(7) . .
N212 C207 C206 115.2(6) . .
C208 C207 C206 123.1(7) . .
C209 C208 C207 119.1(8) . .
C209 C208 H208 120.4 . .
C207 C208 H208 120.4 . .
C210 C209 C208 118.8(8) . .
C210 C209 C214 122.5(9) . .
C208 C209 C214 118.6(9) . .
C209 C210 C211 120.0(8) . .
C209 C210 H210 120.0 . .
C211 C210 H210 120.0 . .
N212 C211 C210 121.7(8) . .
N212 C211 H211 119.1 . .
C210 C211 H211 119.1 . .
C211 N212 C207 118.6(7) . .
C211 N212 Ni2 126.2(5) . .
C207 N212 Ni2 114.9(5) . .
C204 C213 H21A 109.5 . .
C204 C213 H21B 109.5 . .
H21A C213 H21B 109.5 . .
C204 C213 H21C 109.5 . .
H21A C213 H21C 109.5 . .
H21B C213 H21C 109.5 . .
C209 C214 H21D 109.5 . .
C209 C214 H21E 109.5 . .
H21D C214 H21E 109.5 . .
C209 C214 H21F 109.5 . .
H21D C214 H21F 109.5 . .
H21E C214 H21F 109.5 . .
C216 O215 Ni2 125.2(8) . .
O215 C216 C217 115.5(11) . .
O215 C216 H21G 108.4 . .
C217 C216 H21G 108.4 . .
O215 C216 H21H 108.4 . .
C217 C216 H21H 108.4 . .
H21G C216 H21H 107.5 . .
C216 C217 H21I 109.5 . .
C216 C217 H21J 109.5 . .
H21I C217 H21J 109.5 . .
C216 C217 H21K 109.5 . .
H21I C217 H21K 109.5 . .
H21J C217 H21K 109.5 . .
C306 N301 C302 119.0(6) . .
C306 N301 Ni3 115.6(5) . .
C302 N301 Ni3 125.4(5) . .
N301 C302 C303 121.4(7) . .
N301 C302 H302 119.3 . .
C303 C302 H302 119.3 . .
C302 C303 C304 121.4(8) . .
C302 C303 H303 119.3 . .
C304 C303 H303 119.3 . .
C303 C304 C305 116.2(7) . .
C303 C304 C313 122.2(8) . .
C305 C304 C313 121.6(8) . .
C306 C305 C304 120.7(8) . .
C306 C305 H305 119.7 . .
C304 C305 H305 119.7 . .
N301 C306 C305 121.3(7) . .
N301 C306 C307 115.0(6) . .
C305 C306 C307 123.6(7) . .
N312 C307 C308 120.8(7) . .
N312 C307 C306 115.2(7) . .
C308 C307 C306 124.0(7) . .
C309 C308 C307 120.2(9) . .
C309 C308 H308 119.9 . .
C307 C308 H308 119.9 . .
C310 C309 C308 117.6(9) . .
C310 C309 C314 122.1(10) . .
C308 C309 C314 120.3(10) . .
C309 C310 C311 120.3(9) . .
C309 C310 H310 119.9 . .
C311 C310 H310 119.9 . .
N312 C311 C310 122.3(9) . .
N312 C311 H311 118.8 . .
C310 C311 H311 118.8 . .
C311 N312 C307 118.7(7) . .
C311 N312 Ni3 126.3(6) . .
C307 N312 Ni3 114.2(5) . .
C304 C313 H31A 109.5 . .
C304 C313 H31B 109.5 . .
H31A C313 H31B 109.5 . .
C304 C313 H31C 109.5 . .
H31A C313 H31C 109.5 . .
H31B C313 H31C 109.5 . .
C309 C314 H31D 109.5 . .
C309 C314 H31E 109.5 . .
H31D C314 H31E 109.5 . .
C309 C314 H31F 109.5 . .
H31D C314 H31F 109.5 . .
H31E C314 H31F 109.5 . .
C316 O315 C319 31.9(15) . .
C316 O315 Ni3 117.8(18) . .
C319 O315 Ni3 126.6(14) . .
C316 O315 H315 100.3 . .
C319 O315 H315 114.7 . .
Ni3 O315 H315 113.8 . .
O315 C316 C317 107(2) . .
O315 C316 H31G 110.4 . .
C317 C316 H31G 110.4 . .
O315 C316 H31H 110.4 . .
C317 C316 H31H 110.4 . .
H31G C316 H31H 108.6 . .
C316 C317 H31I 109.5 . .
C316 C317 H31J 109.5 . .
H31I C317 H31J 109.5 . .
C316 C317 H31K 109.5 . .
H31I C317 H31K 109.5 . .
H31J C317 H31K 109.5 . .
C319 C318 H31L 109.5 . .
C319 C318 H31M 109.5 . .
H31L C318 H31M 109.5 . .
C319 C318 H31N 109.5 . .
H31L C318 H31N 109.5 . .
H31M C318 H31N 109.5 . .
O315 C319 C318 115.9(18) . .
O315 C319 H31O 108.3 . .
C318 C319 H31O 108.3 . .
O315 C319 H31P 108.3 . .
C318 C319 H31P 108.3 . .
H31O C319 H31P 107.4 . .
C402 N401 C417 71.5(13) . .
C402 N401 C421 67.4(11) . .
C417 N401 C421 118.1(13) . .
C402 N401 C406 118.3(11) . .
C417 N401 C406 78.9(13) . .
C421 N401 C406 82.1(11) . .
C402 N401 Ni4 130.3(8) . .
C417 N401 Ni4 127.8(11) . .
C421 N401 Ni4 114.1(9) . .
C406 N401 Ni4 110.9(9) . .
C403 C404 C418 69.8(15) . .
C403 C404 C420 63.6(13) . .
C418 C404 C420 116.1(16) . .
C403 C404 C413 122.0(15) . .
C418 C404 C413 121.8(15) . .
C420 C404 C413 119.3(13) . .
C403 C404 C405 117.2(12) . .
C418 C404 C405 82.6(16) . .
C420 C404 C405 82.4(13) . .
C413 C404 C405 120.5(13) . .
C411 N412 C407 122.0(12) . .
C411 N412 Ni4 126.0(10) . .
C407 N412 Ni4 111.1(8) . .
C404 C413 H41A 109.5 . .
C404 C413 H41B 109.5 . .
H41A C413 H41B 109.5 . .
C404 C413 H41C 109.5 . .
H41A C413 H41C 109.5 . .
H41B C413 H41C 109.5 . .
C426 N427 C422 116.9(14) . .
C426 N427 Ni4 134.4(11) . .
C422 N427 Ni4 106.6(9) . .
N401 C402 C403 125.3(14) . .
N401 C402 H402 117.3 . .
C403 C402 H402 117.3 . .
C404 C403 C402 120.9(15) . .
C404 C403 H403 119.5 . .
C402 C403 H403 119.5 . .
C406 C405 C404 117.4(14) . .
C406 C405 H405 121.3 . .
C404 C405 H405 121.3 . .
C405 C406 N401 120.7(16) . .
C405 C406 C407 123.5(15) . .
N401 C406 C407 115.7(14) . .
N412 C407 C408 122.4(19) . .
N412 C407 C406 118.3(13) . .
C408 C407 C406 119.1(19) . .
C407 C408 C409 119(2) . .
C407 C408 H408 120.4 . .
C409 C408 H408 120.4 . .
C410 C409 C414 112(2) . .
C410 C409 C408 114.5(17) . .
C414 C409 C408 133(3) . .
C411 C410 C409 118(2) . .
C411 C410 H410 120.8 . .
C409 C410 H410 120.8 . .
N412 C411 C410 122.9(18) . .
N412 C411 H411 118.5 . .
C410 C411 H411 118.5 . .
C409 C414 H41D 109.5 . .
C409 C414 H41E 109.5 . .
H41D C414 H41E 109.5 . .
C409 C414 H41F 109.5 . .
H41D C414 H41F 109.5 . .
H41E C414 H41F 109.5 . .
N401 C417 C418 125(2) . .
N401 C417 H417 117.7 . .
C418 C417 H417 117.7 . .
C417 C418 C404 117(2) . .
C417 C418 H418 121.5 . .
C404 C418 H418 121.5 . .
C421 C420 C404 118.2(19) . .
C421 C420 H420 120.9 . .
C404 C420 H420 120.9 . .
N401 C421 C420 121.5(18) . .
N401 C421 C422 115.6(14) . .
C420 C421 C422 122.4(18) . .
C423 C422 N427 116.4(17) . .
C423 C422 C421 124.4(16) . .
N427 C422 C421 118.9(14) . .
C424 C423 C422 122.4(18) . .
C424 C423 H423 118.8 . .
C422 C423 H423 118.8 . .
C425 C424 C423 119(3) . .
C425 C424 C429 117(3) . .
C423 C424 C429 125(2) . .
C424 C425 C426 122(3) . .
C424 C425 H425 119.0 . .
C426 C425 H425 119.0 . .
N427 C426 C425 123(2) . .
N427 C426 H426 118.5 . .
C425 C426 H426 118.5 . .
C424 C429 H42A 109.5 . .
C424 C429 H42B 109.5 . .
H42A C429 H42B 109.5 . .
C424 C429 H42C 109.5 . .
H42A C429 H42C 109.5 . .
H42B C429 H42C 109.5 . .
C502 N501 C506 117.5(7) . .
C502 N501 Ni5 127.3(5) . .
C506 N501 Ni5 115.0(5) . .
N501 C502 C503 123.7(8) . .
N501 C502 H502 118.2 . .
C503 C502 H502 118.2 . .
C504 C503 C502 119.8(8) . .
C504 C503 H503 120.1 . .
C502 C503 H503 120.1 . .
C505 C504 C503 117.0(7) . .
C505 C504 C513 121.1(8) . .
C503 C504 C513 121.9(9) . .
C504 C505 C506 121.0(8) . .
C504 C505 H505 119.5 . .
C506 C505 H505 119.5 . .
N501 C506 C505 121.1(8) . .
N501 C506 C507 115.9(6) . .
C505 C506 C507 123.0(7) . .
N512 C507 C508 121.5(8) . .
N512 C507 C506 114.9(7) . .
C508 C507 C506 123.6(7) . .
C507 C508 C509 119.6(8) . .
C507 C508 H508 120.2 . .
C509 C508 H508 120.2 . .
C508 C509 C510 117.6(9) . .
C508 C509 C514 120.5(10) . .
C510 C509 C514 121.9(11) . .
C511 C510 C509 119.9(10) . .
C511 C510 H510 120.0 . .
C509 C510 H510 120.0 . .
N512 C511 C510 123.4(8) . .
N512 C511 H511 118.3 . .
C510 C511 H511 118.3 . .
C511 N512 C507 118.0(7) . .
C511 N512 Ni5 127.0(5) . .
C507 N512 Ni5 114.8(5) . .
C504 C513 H51A 109.5 . .
C504 C513 H51B 109.5 . .
H51A C513 H51B 109.5 . .
C504 C513 H51C 109.5 . .
H51A C513 H51C 109.5 . .
H51B C513 H51C 109.5 . .
C509 C514 H51D 109.5 . .
C509 C514 H51E 109.5 . .
H51D C514 H51E 109.5 . .
C509 C514 H51F 109.5 . .
H51D C514 H51F 109.5 . .
H51E C514 H51F 109.5 . .
C62E O61E H61E 104.0 . .
C63E C62E O61E 118.1(13) . .
C63E C62E H62A 107.8 . .
O61E C62E H62A 107.8 . .
C63E C62E H62B 107.8 . .
O61E C62E H62B 107.8 . .
H62A C62E H62B 107.1 . .
C62E C63E H63A 109.5 . .
C62E C63E H63B 109.5 . .
H63A C63E H63B 109.5 . .
C62E C63E H63C 109.5 . .
H63A C63E H63C 109.5 . .
H63B C63E H63C 109.5 . .
C72E C73E H73A 109.5 . .
C72E C73E H73B 109.5 . .
H73A C73E H73B 109.5 . .
C72E C73E H73C 109.5 . .
H73A C73E H73C 109.5 . .
H73B C73E H73C 109.5 . .
C73E C72E O71E 109.4(19) . .
C73E C72E H72A 109.8 . .
O71E C72E H72A 109.8 . .
C73E C72E H72B 109.8 . .
O71E C72E H72B 109.8 . .
H72A C72E H72B 108.3 . .

loop_
_geom_bond_atom_site_label_1
_geom_bond_atom_site_label_2
_geom_bond_distance
_geom_bond_site_symmetry_2
W1 C12 2.145(7) .
W1 C17 2.152(8) .
W1 C11 2.161(6) .
W1 C13 2.167(6) .
W1 C14 2.169(7) .
W1 C16 2.171(7) .
W1 C18 2.173(7) .
W1 C15 2.178(7) .
W2 C26 2.121(11) .
W2 C22 2.155(7) .
W2 C25 2.156(7) .
W2 C24 2.158(7) .
W2 C21 2.162(6) .
W2 C23 2.163(7) .
W2 C27 2.169(10) .
W2 C28 2.183(9) .
W3 C32 2.138(7) .
W3 C38 2.139(9) .
W3 C34 2.139(8) .
W3 C31 2.149(7) .
W3 C35 2.155(7) .
W3 C37 2.157(8) .
W3 C33 2.161(8) .
W3 C36 2.172(8) .
Ni1 N31 2.025(5) 2_666
Ni1 N31 2.025(5) .
Ni1 N11 2.030(5) .
Ni1 N11 2.030(5) 2_666
Ni1 N21 2.049(6) 2_666
Ni1 N21 2.049(6) .
Ni2 N12 2.032(7) .
Ni2 N32 2.043(6) .
Ni2 N22 2.061(7) .
Ni2 N201 2.062(6) .
Ni2 N212 2.066(6) .
Ni2 O215 2.087(5) .
Ni3 N23 2.061(6) 2_666
Ni3 N33 2.063(7) .
Ni3 N13 2.064(6) .
Ni3 N301 2.073(6) .
Ni3 N312 2.079(6) .
Ni3 O315 2.101(6) .
Ni4 N34 2.048(7) .
Ni4 N14 2.058(6) 2_666
Ni4 N401 2.060(7) .
Ni4 N24 2.064(6) .
Ni4 N412 2.088(7) .
Ni4 N427 2.103(7) .
Ni5 N35 2.042(6) 2_666
Ni5 N25 2.048(6) .
Ni5 N501 2.068(6) .
Ni5 N512 2.071(6) .
Ni5 N15 2.080(6) .
Ni5 O515 2.140(6) .
C11 N11 1.137(8) .
C12 N12 1.161(10) .
C13 N13 1.141(9) .
C14 N14 1.138(9) .
N14 Ni4 2.058(6) 2_666
C15 N15 1.146(10) .
C16 N16 1.147(10) .
C17 N17 1.158(11) .
C18 N18 1.143(10) .
C21 N21 1.125(8) .
C22 N22 1.141(10) .
C23 N23 1.146(9) .
N23 Ni3 2.061(6) 2_666
C24 N24 1.157(10) .
C25 N25 1.159(10) .
C26 N26 1.154(15) .
C27 N27 1.126(13) .
C28 N28 1.155(12) .
C31 N31 1.147(8) .
C32 N32 1.151(9) .
C33 N33 1.165(10) .
C34 N34 1.162(10) .
C35 N35 1.137(9) .
N35 Ni5 2.042(6) 2_666
C36 N36 1.158(11) .
C37 N37 1.130(12) .
C38 N38 1.170(11) .
N201 C206 1.338(10) .
N201 C202 1.345(11) .
C202 C203 1.367(13) .
C202 H202 0.9500 .
C203 C204 1.373(15) .
C203 H203 0.9500 .
C204 C205 1.410(13) .
C204 C213 1.505(14) .
C205 C206 1.375(11) .
C205 H205 0.9500 .
C206 C207 1.500(11) .
C207 N212 1.343(10) .
C207 C208 1.394(10) .
C208 C209 1.391(13) .
C208 H208 0.9500 .
C209 C210 1.344(13) .
C209 C214 1.514(12) .
C210 C211 1.404(11) .
C210 H210 0.9500 .
C211 N212 1.335(10) .
C211 H211 0.9500 .
C213 H21A 0.9800 .
C213 H21B 0.9800 .
C213 H21C 0.9800 .
C214 H21D 0.9800 .
C214 H21E 0.9800 .
C214 H21F 0.9800 .
O215 C216 1.327(15) .
C216 C217 1.56(2) .
C216 H21G 0.9900 .
C216 H21H 0.9900 .
C217 H21I 0.9800 .
C217 H21J 0.9800 .
C217 H21K 0.9800 .
N301 C306 1.341(10) .
N301 C302 1.352(9) .
C302 C303 1.370(10) .
C302 H302 0.9500 .
C303 C304 1.378(12) .
C303 H303 0.9500 .
C304 C305 1.402(12) .
C304 C313 1.493(11) .
C305 C306 1.380(10) .
C305 H305 0.9500 .
C306 C307 1.490(11) .
C307 N312 1.360(10) .
C307 C308 1.395(12) .
C308 C309 1.393(13) .
C308 H308 0.9500 .
C309 C310 1.371(14) .
C309 C314 1.521(14) .
C310 C311 1.386(13) .
C310 H310 0.9500 .
C311 N312 1.336(10) .
C311 H311 0.9500 .
C313 H31A 0.9800 .
C313 H31B 0.9800 .
C313 H31C 0.9800 .
C314 H31D 0.9800 .
C314 H31E 0.9800 .
C314 H31F 0.9800 .
O315 C316 1.478(19) .
O315 C319 1.480(17) .
O315 H315 0.8525 .
C316 C317 1.570(19) .
C316 H31G 0.9900 .
C316 H31H 0.9900 .
C317 H31I 0.9800 .
C317 H31J 0.9800 .
C317 H31K 0.9800 .
C318 C319 1.596(18) .
C318 H31L 0.9800 .
C318 H31M 0.9800 .
C318 H31N 0.9800 .
C319 H31O 0.9900 .
C319 H31P 0.9900 .
N401 C402 1.291(19) .
N401 C417 1.33(2) .
N401 C421 1.360(19) .
N401 C406 1.408(17) .
C404 C403 1.31(2) .
C404 C418 1.39(3) .
C404 C420 1.46(3) .
C404 C413 1.501(15) .
C404 C405 1.52(3) .
N412 C411 1.26(2) .
N412 C407 1.333(19) .
C413 H41A 0.9800 .
C413 H41B 0.9800 .
C413 H41C 0.9800 .
N427 C426 1.19(2) .
N427 C422 1.470(19) .
C402 C403 1.37(2) .
C402 H402 0.9500 .
C403 H403 0.9500 .
C405 C406 1.37(3) .
C405 H405 0.9500 .
C406 C407 1.52(3) .
C407 C408 1.35(2) .
C408 C409 1.46(3) .
C408 H408 0.9500 .
C409 C410 1.45(4) .
C409 C414 1.46(3) .
C410 C411 1.40(2) .
C410 H410 0.9500 .
C411 H411 0.9500 .
C414 H41D 0.9800 .
C414 H41E 0.9800 .
C414 H41F 0.9800 .
C417 C418 1.39(3) .
C417 H417 0.9500 .
C418 H418 0.9500 .
C420 C421 1.39(3) .
C420 H420 0.9500 .
C421 C422 1.47(3) .
C422 C423 1.37(2) .
C423 C424 1.29(4) .
C423 H423 0.9500 .
C424 C425 1.27(4) .
C424 C429 1.57(4) .
C425 C426 1.41(3) .
C425 H425 0.9500 .
C426 H426 0.9500 .
C429 H42A 0.9800 .
C429 H42B 0.9800 .
C429 H42C 0.9800 .
N501 C502 1.327(11) .
N501 C506 1.350(9) .
C502 C503 1.379(11) .
C502 H502 0.9500 .
C503 C504 1.374(13) .
C503 H503 0.9500 .
C504 C505 1.372(13) .
C504 C513 1.522(11) .
C505 C506 1.393(10) .
C505 H505 0.9500 .
C506 C507 1.476(12) .
C507 N512 1.367(9) .
C507 C508 1.378(12) .
C508 C509 1.383(15) .
C508 H508 0.9500 .
C509 C510 1.386(15) .
C509 C514 1.499(15) .
C510 C511 1.356(14) .
C510 H510 0.9500 .
C511 N512 1.317(11) .
C511 H511 0.9500 .
C513 H51A 0.9800 .
C513 H51B 0.9800 .
C513 H51C 0.9800 .
C514 H51D 0.9800 .
C514 H51E 0.9800 .
C514 H51F 0.9800 .
O61E C62E 1.435(15) .
O61E H61E 0.8484 .
C62E C63E 1.44(2) .
C62E H62A 0.9900 .
C62E H62B 0.9900 .
C63E H63A 0.9800 .
C63E H63B 0.9800 .
C63E H63C 0.9800 .
O71E C72E 1.53(3) .
C73E C72E 1.33(2) .
C73E H73A 0.9800 .
C73E H73B 0.9800 .
C73E H73C 0.9800 .
C72E H72A 0.9900 .
C72E H72B 0.9900 .

loop_
_geom_hbond_atom_site_label_D
_geom_hbond_atom_site_label_H
_geom_hbond_atom_site_label_A
_geom_hbond_distance_DH
_geom_hbond_distance_HA
_geom_hbond_distance_DA
_geom_hbond_angle_DHA
_geom_hbond_site_symmetry_A
O315 H315 O61E 0.85 1.85 2.699(8) 179.7 .
O61E H61E N16 0.85 1.97 2.820(9) 179.8 2_766
